data_2216409
loop_
_publ_author_name
'Shun-Li Li'
'Jie Liu'
'Ying-Ying Liu'

_publ_section_title
;
 Diaquabis{4-[(6-chloropyridin-3-yl)methoxy]benzoato}cadmium(II)
;
_journal_coeditor_code DN2258
_journal_issue 12
_journal_name_full 'Acta Crystallographica Section E'
_journal_page_first m2956
_journal_page_last m2956
_journal_paper_doi 10.1107/S1600536807055341
_journal_volume 63
_journal_year 2007
_chemical_formula_iupac '[Cd (C13 H9 Cl N O3)2 (H2 O)2]'
_chemical_formula_moiety 'C26 H22 Cd Cl2 N2 O8'
_chemical_formula_sum 'C26 H22 Cd Cl2 N2 O8'
_chemical_formula_weight 673.76
_chemical_name_systematic
;
diaquabis{4-[(6-chloropyridin-3-yl)methoxy]benzoato}cadmium(II)
;
_space_group_IT_number 15
_symmetry_cell_setting monoclinic
_symmetry_space_group_name_Hall '-C 2yc'
_symmetry_space_group_name_H-M 'C 1 2/c 1'
_atom_sites_solution_hydrogens geom
_atom_sites_solution_primary direct
_atom_sites_solution_secondary difmap
_audit_creation_method SHELXL-97
_cell_angle_alpha 90.00
_cell_angle_beta 105.688(3)
_cell_angle_gamma 90.00
_cell_formula_units_Z 4
_cell_length_a 42.179(8)
_cell_length_b 5.3550(10)
_cell_length_c 12.068(2)
_cell_measurement_temperature 293(2)
_cell_measurement_theta_max 28.51
_cell_measurement_theta_min 1.0
_cell_volume 2624.2(8)
_computing_cell_refinement 'SAINT (Bruker, 1999)'
_computing_data_collection 'SMART (Bruker, 1999)'
_computing_data_reduction 'SAINT (Bruker, 1999)'
_computing_molecular_graphics
;
ORTEPIII (Burnett & Johnson, 1996), ORTEP-3 for Windows (Farrugia,
1997)
and DIAMOND (Brandenburg & Putz, 2004)
;
_computing_publication_material 'SHELXL97 (Sheldrick, 1997)'
_computing_structure_refinement 'SHELXL97 (Sheldrick, 1997)'
_computing_structure_solution 'SHELXS97 (Sheldrick, 1997)'
_diffrn_ambient_temperature 293(2)
_diffrn_measured_fraction_theta_full 0.999
_diffrn_measured_fraction_theta_max 0.915
_diffrn_measurement_device_type 'Bruker APEX CCD area-detector'
_diffrn_measurement_method '\w scans'
_diffrn_radiation_monochromator graphite
_diffrn_radiation_source 'fine-focus sealed tube'
_diffrn_radiation_type MoK\a
_diffrn_radiation_wavelength 0.71069
_diffrn_reflns_av_R_equivalents 0.0322
_diffrn_reflns_av_sigmaI/netI 0.0407
_diffrn_reflns_limit_h_max 56
_diffrn_reflns_limit_h_min -47
_diffrn_reflns_limit_k_max 7
_diffrn_reflns_limit_k_min -5
_diffrn_reflns_limit_l_max 16
_diffrn_reflns_limit_l_min -16
_diffrn_reflns_number 7350
_diffrn_reflns_theta_full 25.00
_diffrn_reflns_theta_max 28.51
_diffrn_reflns_theta_min 1.00
_diffrn_standards_number 0
_exptl_absorpt_coefficient_mu 1.090
_exptl_absorpt_correction_T_max 0.742
_exptl_absorpt_correction_T_min 0.668
_exptl_absorpt_correction_type multi-scan
_exptl_absorpt_process_details '(SADABS; Sheldrick, 1996)'
_exptl_crystal_colour colorless
_exptl_crystal_density_diffrn 1.705
_exptl_crystal_density_method 'not measured'
_exptl_crystal_description block
_exptl_crystal_F_000 1352
_exptl_crystal_size_max 0.35
_exptl_crystal_size_mid 0.32
_exptl_crystal_size_min 0.28
_refine_diff_density_max 1.111
_refine_diff_density_min -1.319
_refine_ls_extinction_method none
_refine_ls_goodness_of_fit_ref 1.089
_refine_ls_hydrogen_treatment constr
_refine_ls_matrix_type full
_refine_ls_number_parameters 177
_refine_ls_number_reflns 3053
_refine_ls_number_restraints 0
_refine_ls_restrained_S_all 1.089
_refine_ls_R_factor_all 0.0449
_refine_ls_R_factor_gt 0.0377
_refine_ls_shift/su_max 0.000
_refine_ls_shift/su_mean 0.000
_refine_ls_structure_factor_coef Fsqd
_refine_ls_weighting_details 'calc w=1/[\s^2^(Fo^2^)+(0.0673P)^2^+0.0000P] where P=(Fo^2^+2Fc^2^)/3'
_refine_ls_weighting_scheme calc
_refine_ls_wR_factor_gt 0.0941
_refine_ls_wR_factor_ref 0.1069
_reflns_number_gt 2705
_reflns_number_total 3053
_reflns_threshold_expression >2\s(I)
_cod_data_source_file dn2258.cif
_cod_data_source_block I
_cod_original_sg_symbol_Hall -C2yc
_cod_original_sg_symbol_H-M C2/c
_cod_database_code 2216409
_cod_database_fobs_code 2216409

loop_
_symmetry_equiv_pos_as_xyz
'x, y, z'
'-x, y, -z+1/2'
'x+1/2, y+1/2, z'
'-x+1/2, y+1/2, -z+1/2'
'-x, -y, -z'
'x, -y, z-1/2'
'-x+1/2, -y+1/2, -z'
'x+1/2, -y+1/2, z-1/2'

loop_
_atom_site_type_symbol
_atom_site_label
_atom_site_fract_x
_atom_site_fract_y
_atom_site_fract_z
_atom_site_U_iso_or_equiv
_atom_site_adp_type
_atom_site_calc_flag
_atom_site_refinement_flags
_atom_site_occupancy
Cd Cd1 0.0000 0.10193(5) 0.2500 0.03122(12) Uani d S 1
Cl Cl1 0.22388(3) 2.0232(2) 0.93684(10) 0.0703(3) Uani d . 1
O O3 0.02898(5) 0.2671(4) 0.43946(15) 0.0407(5) Uani d . 1
O O1 0.13219(6) 1.1274(4) 0.64750(19) 0.0482(6) Uani d . 1
O O2 0.04099(5) 0.3902(3) 0.28184(16) 0.0338(4) Uani d . 1
O O1W 0.01884(6) -0.1942(4) 0.15699(17) 0.0491(6) Uani d . 1
H H1A 0.0218 -0.2068 0.0906 0.074 Uiso d R 1
H H1B 0.0231 -0.3320 0.1916 0.074 Uiso d R 1
C C1 0.04501(7) 0.4065(5) 0.3902(2) 0.0305(6) Uani d . 1
C C2 0.06863(7) 0.5953(5) 0.4555(2) 0.0331(6) Uani d . 1
C C5 0.11184(7) 0.9573(6) 0.5787(2) 0.0377(7) Uani d . 1
N N1 0.18116(8) 1.6700(7) 0.8646(3) 0.0625(9) Uani d . 1
C C4 0.09167(9) 0.8246(7) 0.6313(3) 0.0514(9) Uani d . 1
H H4 0.0925 0.8554 0.7078 0.062 Uiso calc R 1
C C10 0.17138(7) 1.4579(6) 0.6830(3) 0.0380(6) Uani d . 1
C C6 0.11068(8) 0.9102(5) 0.4640(3) 0.0395(7) Uani d . 1
H H6 0.1243 0.9969 0.4283 0.047 Uiso calc R 1
C C13 0.20380(8) 1.7999(7) 0.8364(3) 0.0453(7) Uani d . 1
C C7 0.08877(7) 0.7310(6) 0.4039(2) 0.0362(6) Uani d . 1
H H7 0.0876 0.7014 0.3270 0.043 Uiso calc R 1
C C3 0.07039(9) 0.6467(7) 0.5699(3) 0.0503(9) Uani d . 1
H H3 0.0569 0.5592 0.6058 0.060 Uiso calc R 1
C C12 0.21300(9) 1.7701(8) 0.7365(3) 0.0567(9) Uani d . 1
H H12 0.2300 1.8642 0.7218 0.068 Uiso calc R 1
C C8 0.15233(7) 1.2737(6) 0.5960(3) 0.0420(7) Uani d . 1
H H8A 0.1388 1.3619 0.5298 0.050 Uiso calc R 1
H H8B 0.1674 1.1667 0.5699 0.050 Uiso calc R 1
C C11 0.16489(9) 1.5008(9) 0.7877(3) 0.0593(10) Uani d . 1
H H11 0.1484 1.4076 0.8059 0.071 Uiso calc R 1
C C9 0.19618(9) 1.5959(6) 0.6588(3) 0.0522(9) Uani d . 1
H H9 0.2016 1.5715 0.5898 0.063 Uiso calc R 1

loop_
_atom_site_aniso_label
_atom_site_aniso_U_11
_atom_site_aniso_U_22
_atom_site_aniso_U_33
_atom_site_aniso_U_12
_atom_site_aniso_U_13
_atom_site_aniso_U_23
Cd1 0.0474(2) 0.02401(17) 0.02261(16) 0.000 0.01016(12) 0.000
Cl1 0.0774(6) 0.0702(7) 0.0622(6) -0.0228(5) 0.0169(5) -0.0343(6)
O3 0.0606(13) 0.0427(12) 0.0210(9) -0.0154(9) 0.0149(8) -0.0019(9)
O1 0.0626(14) 0.0560(15) 0.0288(11) -0.0288(10) 0.0171(10) -0.0100(9)
O2 0.0513(12) 0.0329(11) 0.0198(9) -0.0038(8) 0.0139(8) -0.0023(7)
O1W 0.0920(17) 0.0349(11) 0.0275(10) 0.0200(11) 0.0284(10) 0.0051(9)
C1 0.0443(15) 0.0275(13) 0.0211(12) 0.0015(10) 0.0115(11) 0.0002(10)
C2 0.0458(16) 0.0332(15) 0.0223(13) -0.0051(10) 0.0124(12) -0.0037(10)
C5 0.0494(17) 0.0384(16) 0.0257(14) -0.0108(12) 0.0106(12) -0.0059(12)
N1 0.076(2) 0.077(2) 0.0399(15) -0.0291(17) 0.0250(15) -0.0222(16)
C4 0.076(2) 0.060(2) 0.0243(14) -0.0297(18) 0.0239(15) -0.0139(15)
C10 0.0435(15) 0.0398(16) 0.0303(14) -0.0042(12) 0.0093(12) -0.0014(12)
C6 0.0505(17) 0.0443(18) 0.0273(14) -0.0112(12) 0.0168(13) 0.0001(12)
C13 0.0524(18) 0.0437(18) 0.0391(16) -0.0091(14) 0.0109(14) -0.0116(15)
C7 0.0473(15) 0.0453(17) 0.0185(11) -0.0047(12) 0.0131(11) -0.0014(12)
C3 0.073(2) 0.059(2) 0.0262(15) -0.0309(16) 0.0254(15) -0.0115(14)
C12 0.059(2) 0.065(2) 0.052(2) -0.0275(17) 0.0250(16) -0.0152(19)
C8 0.0496(17) 0.0472(18) 0.0304(14) -0.0138(13) 0.0129(12) -0.0020(13)
C11 0.071(2) 0.072(2) 0.0427(19) -0.032(2) 0.0281(18) -0.0167(19)
C9 0.062(2) 0.065(2) 0.0365(17) -0.0242(16) 0.0244(15) -0.0140(15)

loop_
_atom_type_symbol
_atom_type_description
_atom_type_scat_dispersion_real
_atom_type_scat_dispersion_imag
_atom_type_scat_source
C C 0.0033 0.0016 'International Tables Vol C Tables 4.2.6.8 and 6.1.1.4'
H H 0.0000 0.0000 'International Tables Vol C Tables 4.2.6.8 and 6.1.1.4'
N N 0.0061 0.0033 'International Tables Vol C Tables 4.2.6.8 and 6.1.1.4'
O O 0.0106 0.0060 'International Tables Vol C Tables 4.2.6.8 and 6.1.1.4'
Cd Cd -0.8075 1.2024 'International Tables Vol C Tables 4.2.6.8 and 6.1.1.4'
Cl Cl 0.1484 0.1585 'International Tables Vol C Tables 4.2.6.8 and 6.1.1.4'

loop_
_geom_angle_atom_site_label_1
_geom_angle_atom_site_label_2
_geom_angle_atom_site_label_3
_geom_angle_site_symmetry_1
_geom_angle_site_symmetry_3
_geom_angle
O1W Cd1 O1W . 2 88.35(12)
O1W Cd1 O2 . . 102.22(8)
O1W Cd1 O2 2 . 139.74(7)
O1W Cd1 O2 . 2 139.74(7)
O1W Cd1 O2 2 2 102.22(8)
O2 Cd1 O2 . 2 94.39(10)
O1W Cd1 O3 . . 125.17(8)
O1W Cd1 O3 2 . 86.69(7)
O2 Cd1 O3 . . 55.35(6)
O2 Cd1 O3 2 . 94.44(7)
O1W Cd1 O3 . 2 86.69(7)
O1W Cd1 O3 2 2 125.17(8)
O2 Cd1 O3 . 2 94.44(7)
O2 Cd1 O3 2 2 55.36(6)
O3 Cd1 O3 . 2 137.64(10)
O1W Cd1 C1 . . 117.38(9)
O1W Cd1 C1 2 . 113.62(8)
O2 Cd1 C1 . . 27.82(7)
O2 Cd1 C1 2 . 93.96(8)
O3 Cd1 C1 . . 27.57(7)
O3 Cd1 C1 2 . 116.93(8)
O1W Cd1 C1 . 2 113.62(8)
O1W Cd1 C1 2 2 117.38(9)
O2 Cd1 C1 . 2 93.96(8)
O2 Cd1 C1 2 2 27.82(7)
O3 Cd1 C1 . 2 116.93(8)
O3 Cd1 C1 2 2 27.57(7)
C1 Cd1 C1 . 2 106.27(11)
C1 O3 Cd1 . . 88.26(16)
C5 O1 C8 . . 117.0(2)
C1 O2 Cd1 . . 95.98(16)
Cd1 O1W H1A . . 134.7
Cd1 O1W H1B . . 115.7
H1A O1W H1B . . 109.5
O3 C1 O2 . . 120.3(3)
O3 C1 C2 . . 121.5(2)
O2 C1 C2 . . 118.3(2)
O3 C1 Cd1 . . 64.17(14)
O2 C1 Cd1 . . 56.20(14)
C2 C1 Cd1 . . 173.11(19)
C7 C2 C3 . . 117.8(3)
C7 C2 C1 . . 121.5(2)
C3 C2 C1 . . 120.6(2)
O1 C5 C4 . . 115.2(3)
O1 C5 C6 . . 124.8(3)
C4 C5 C6 . . 120.0(3)
C13 N1 C11 . . 117.0(3)
C3 C4 C5 . . 119.9(3)
C3 C4 H4 . . 120.0
C5 C4 H4 . . 120.0
C9 C10 C11 . . 117.1(3)
C9 C10 C8 . . 119.8(3)
C11 C10 C8 . . 123.1(3)
C7 C6 C5 . . 118.8(3)
C7 C6 H6 . . 120.6
C5 C6 H6 . . 120.6
N1 C13 C12 . . 124.8(3)
N1 C13 Cl1 . . 115.9(2)
C12 C13 Cl1 . . 119.3(3)
C2 C7 C6 . . 121.9(2)
C2 C7 H7 . . 119.0
C6 C7 H7 . . 119.0
C4 C3 C2 . . 121.5(3)
C4 C3 H3 . . 119.2
C2 C3 H3 . . 119.2
C13 C12 C9 . . 117.5(3)
C13 C12 H12 . . 121.3
C9 C12 H12 . . 121.3
O1 C8 C10 . . 109.0(2)
O1 C8 H8A . . 109.9
C10 C8 H8A . . 109.9
O1 C8 H8B . . 109.9
C10 C8 H8B . . 109.9
H8A C8 H8B . . 108.3
N1 C11 C10 . . 123.5(3)
N1 C11 H11 . . 118.2
C10 C11 H11 . . 118.2
C10 C9 C12 . . 120.1(3)
C10 C9 H9 . . 120.0
C12 C9 H9 . . 120.0

loop_
_geom_bond_atom_site_label_1
_geom_bond_atom_site_label_2
_geom_bond_site_symmetry_2
_geom_bond_distance
Cd1 O1W . 2.211(2)
Cd1 O1W 2 2.211(2)
Cd1 O2 . 2.2714(19)
Cd1 O2 2 2.2714(19)
Cd1 O3 . 2.4480(19)
Cd1 O3 2 2.4480(19)
Cd1 C1 . 2.718(3)
Cd1 C1 2 2.718(3)
Cl1 C13 . 1.750(3)
O3 C1 . 1.259(3)
O1 C5 . 1.368(3)
O1 C8 . 1.417(3)
O2 C1 . 1.276(3)
O1W H1A . 0.8464
O1W H1B . 0.8432
C1 C2 . 1.487(4)
C2 C7 . 1.386(4)
C2 C3 . 1.390(4)
C5 C4 . 1.387(4)
C5 C6 . 1.394(4)
N1 C13 . 1.299(4)
N1 C11 . 1.345(5)
C4 C3 . 1.379(4)
C4 H4 . 0.9300
C10 C9 . 1.375(4)
C10 C11 . 1.382(4)
C10 C8 . 1.505(4)
C6 C7 . 1.393(4)
C6 H6 . 0.9300
C13 C12 . 1.372(5)
C7 H7 . 0.9300
C3 H3 . 0.9300
C12 C9 . 1.376(5)
C12 H12 . 0.9300
C8 H8A . 0.9700
C8 H8B . 0.9700
C11 H11 . 0.9300
C9 H9 . 0.9300

loop_
_geom_hbond_atom_site_label_D
_geom_hbond_atom_site_label_H
_geom_hbond_atom_site_label_A
_geom_hbond_site_symmetry_A
_geom_hbond_distance_DH
_geom_hbond_distance_HA
_geom_hbond_distance_DA
_geom_hbond_angle_DHA
O1W H1B O2 1_545 0.84 1.88 2.708(3) 168.5
O1W H1A O3 6 0.85 1.95 2.799(3) 175.0
